data_7219396
loop_
_publ_author_name
'Katam, Srinivas'
'Suresh, Paladugu'
'Chatla, Naga Babu'
'Arruri, Sathyanarayana'
'Ganesan, Prabusankar'

_publ_section_title
;
 Heavier chalcogenone complexes of bismuth(III)trihalides: Potential
 catalysts for acylative cleavage of cyclic ethers
;
_journal_name_full 'RSC Adv.'
_journal_paper_doi 10.1039/C4RA17144F
_journal_year 2015
_chemical_formula_moiety 'C27 H36 N2 S'
_chemical_formula_sum 'C27 H36 N2 S'
_chemical_formula_weight 420.67
_space_group_crystal_system monoclinic
_space_group_IT_number 14
_space_group_name_Hall '-P 2yn'
_space_group_name_H-M_alt 'P 1 21/n 1'
_symmetry_space_group_name_Hall '-P 2yn'
_symmetry_space_group_name_H-M 'P 1 21/n 1'
_audit_creation_date 2014-01-20
_audit_creation_method
;
  Olex2 1.1
  (compiled Nov  1 2011 20:42:30, GUI svn.r3906)
;
_audit_update_record
;
2014-05-01 deposited with the CCDC.
2015-01-22 downloaded from the CCDC.
;
_cell_angle_alpha 90
_cell_angle_beta 101.338(8)
_cell_angle_gamma 90
_cell_formula_units_Z 4
_cell_length_a 19.2174(14)
_cell_length_b 6.8155(4)
_cell_length_c 20.0755(17)
_cell_measurement_reflns_used 2162
_cell_measurement_temperature 150
_cell_measurement_theta_max 70.6964
_cell_measurement_theta_min 4.6381
_cell_volume 2578.1(3)
_computing_cell_refinement
;
CrysAlisPro, Agilent Technologies,
Version 1.171.35.19 (release 27-10-2011 CrysAlis171 .NET)
(compiled Oct 27 2011,15:02:11)
;
_computing_data_collection
;
CrysAlisPro, Agilent Technologies,
Version 1.171.35.19 (release 27-10-2011 CrysAlis171 .NET)
(compiled Oct 27 2011,15:02:11)
;
_computing_data_reduction
;
CrysAlisPro, Agilent Technologies,
Version 1.171.35.19 (release 27-10-2011 CrysAlis171 .NET)
(compiled Oct 27 2011,15:02:11)
;
_computing_molecular_graphics
;
O. V. Dolomanov, L. J. Bourhis, R. J. Gildea, J. A. K. Howard and H. Puschmann,
OLEX2: a complete structure solution, refinement and analysis program.
J. Appl. Cryst. (2009). 42, 339-341.
;
_computing_publication_material
;
O. V. Dolomanov, L. J. Bourhis, R. J. Gildea, J. A. K. Howard and H. Puschmann,
OLEX2: a complete structure solution, refinement and analysis program.
J. Appl. Cryst. (2009). 42, 339-341.
;
_computing_structure_refinement
;
olex2.refine (L.J. Bourhis, O.V. Dolomanov, R.J. Gildea, J.A.K. Howard,
H. Puschmann, in preparation, 2011)
;
_computing_structure_solution
;
SHELXS, G.M. Sheldrick, Acta Cryst.
(2008). A64, 112-122
;
_diffrn_ambient_temperature 150
_diffrn_detector_area_resol_mean 16.1293
_diffrn_measured_fraction_theta_full 0.972217
_diffrn_measured_fraction_theta_max 0.972217
_diffrn_measurement_details
;
  1 omega -102.00  -75.00   1.0000    1.6400
omega____ theta____ kappa____ phi______ frames
    -      -33.5000  178.0000    0.0000 27

  2 omega  -62.00  -34.00   1.0000    1.6400
omega____ theta____ kappa____ phi______ frames
    -      -33.5000  178.0000    0.0000 28

  3 omega  -34.00   37.00   1.0000    1.6400
omega____ theta____ kappa____ phi______ frames
    -      -33.5000   38.0000 -120.0000 71

  4 omega   26.00  120.00   1.0000    1.6400
omega____ theta____ kappa____ phi______ frames
    -       54.0000   77.0000  150.0000 94

  5 omega   28.00   73.00   1.0000    1.6400
omega____ theta____ kappa____ phi______ frames
    -       54.0000  -57.0000  150.0000 45

  6 omega   -9.00   90.00   1.0000    1.6400
omega____ theta____ kappa____ phi______ frames
    -       54.0000  -19.0000  -30.0000 99

  7 omega   41.00   84.00   1.0000    1.6400
omega____ theta____ kappa____ phi______ frames
    -      108.0000  -38.0000    0.0000 43

  8 omega   37.00   92.00   1.0000    1.6400
omega____ theta____ kappa____ phi______ frames
    -      108.0000  -38.0000  -60.0000 55

  9 omega   41.00   68.00   1.0000    1.6400
omega____ theta____ kappa____ phi______ frames
    -      108.0000  -82.0000  105.0000 27

 10 omega   39.00   85.00   1.0000    1.6400
omega____ theta____ kappa____ phi______ frames
    -      108.0000  -25.0000   60.0000 46

 11 omega   94.00  174.00   1.0000    1.6400
omega____ theta____ kappa____ phi______ frames
    -      108.0000   63.0000 -120.0000 80

 12 omega   64.00   93.00   1.0000    1.6400
omega____ theta____ kappa____ phi______ frames
    -      108.0000  -25.0000 -120.0000 29

 13 omega   56.00  103.00   1.0000    1.6400
omega____ theta____ kappa____ phi______ frames
    -      108.0000  -50.0000   90.0000 47

 14 omega   61.00   88.00   1.0000    1.6400
omega____ theta____ kappa____ phi______ frames
    -      108.0000  -63.0000 -150.0000 27

 15 omega   54.00   90.00   1.0000    1.6400
omega____ theta____ kappa____ phi______ frames
    -      108.0000  -25.0000  -30.0000 36

 16 omega   44.00   90.00   1.0000    1.6400
omega____ theta____ kappa____ phi______ frames
    -      108.0000  -38.0000  150.0000 46

 17 omega   92.00  128.00   1.0000    1.6400
omega____ theta____ kappa____ phi______ frames
    -      108.0000  -82.0000  105.0000 36

 18 omega   78.00  178.00   1.0000    1.6400
omega____ theta____ kappa____ phi______ frames
    -      108.0000   25.0000 -150.0000 100
;
_diffrn_measurement_device_type 'SuperNova, Dual, Cu at zero, Eos'
_diffrn_measurement_method '\w scans'
_diffrn_orient_matrix_UB_11 0.0185700000
_diffrn_orient_matrix_UB_12 0.0698933000
_diffrn_orient_matrix_UB_13 -0.0673389000
_diffrn_orient_matrix_UB_21 0.0583244000
_diffrn_orient_matrix_UB_22 0.1340303000
_diffrn_orient_matrix_UB_23 0.0397595000
_diffrn_orient_matrix_UB_31 0.0541348000
_diffrn_orient_matrix_UB_32 -0.1681676000
_diffrn_orient_matrix_UB_33 0.0033816000
_diffrn_radiation_monochromator mirror
_diffrn_radiation_type 'Cu K\a'
_diffrn_radiation_wavelength 1.5418
_diffrn_reflns_av_R_equivalents 0.0313
_diffrn_reflns_av_unetI/netI 0.0391
_diffrn_reflns_limit_h_max 23
_diffrn_reflns_limit_h_min -14
_diffrn_reflns_limit_k_max 8
_diffrn_reflns_limit_k_min -8
_diffrn_reflns_limit_l_max 22
_diffrn_reflns_limit_l_min -24
_diffrn_reflns_number 9769
_diffrn_reflns_theta_full 70.832564
_diffrn_reflns_theta_max 70.83
_diffrn_reflns_theta_min 4.64
_diffrn_source 'SuperNova (Cu) X-ray Source'
_diffrn_source_current n/a
_diffrn_source_voltage n/a
_exptl_absorpt_coefficient_mu 1.205
_exptl_absorpt_correction_T_max 1.00000
_exptl_absorpt_correction_T_min 0.72964
_exptl_absorpt_correction_type multi-scan
_exptl_absorpt_process_details
;
CrysAlisPro, Agilent Technologies,
Version 1.171.35.19 (release 27-10-2011 CrysAlis171 .NET)
(compiled Oct 27 2011,15:02:11)
Empirical absorption correction using spherical harmonics,
 implemented in SCALE3 ABSPACK scaling algorithm.
;
_exptl_crystal_colour colourless
_exptl_crystal_colour_primary colourless
_exptl_crystal_density_diffrn 1.0837
_exptl_crystal_description plate
_exptl_crystal_F_000 915.5451
_exptl_crystal_size_max 0.19
_exptl_crystal_size_mid 0.17
_exptl_crystal_size_min 0.16
_refine_diff_density_max 0.453638
_refine_diff_density_min -0.360232
_refine_diff_density_rms 0.078292
_refine_ls_d_res_high 0.816166
_refine_ls_d_res_low 9.421175
_refine_ls_goodness_of_fit_ref 1.064470
_refine_ls_hydrogen_treatment mixed
_refine_ls_matrix_type full
_refine_ls_number_constraints 56
_refine_ls_number_parameters 278
_refine_ls_number_reflns 4829
_refine_ls_number_restraints 0
_refine_ls_restrained_S_all 1.064470
_refine_ls_R_factor_all 0.083202
_refine_ls_R_factor_gt 0.062640
_refine_ls_shift/su_max 0.0000
_refine_ls_shift/su_mean 0.0000
_refine_ls_structure_factor_coef Fsqd
_refine_ls_weighting_details 'w=1/[\s^2^(Fo^2^)+(0.0668P)^2^+2.7025P] where P=(Fo^2^+2Fc^2^)/3'
_refine_ls_weighting_scheme calc
_refine_ls_wR_factor_ref 0.178639
_reflns_Friedel_coverage 0.0
_reflns_limit_h_max 15
_reflns_limit_h_min -23
_reflns_limit_k_max 8
_reflns_limit_k_min 0
_reflns_limit_l_max 24
_reflns_limit_l_min -14
_reflns_number_gt 3670
_reflns_number_total 4829
_reflns_threshold_expression I>=2u(I)
_cod_data_source_file c4ra17144f2.cif
_cod_data_source_block 3
_cod_database_code 7219396
_chemical_oxdiff_formula 'C27 H36 N2 S'
_reflns_odcompleteness_completeness 99.32
_reflns_odcompleteness_iscentric 1
_reflns_odcompleteness_theta 66.97

loop_
_space_group_symop_id
_space_group_symop_operation_xyz
1 x,y,z
2 -x+1/2,y+1/2,-z+1/2
3 -x,-y,-z
4 x-1/2,-y-1/2,z-1/2

loop_
_atom_site_label
_atom_site_type_symbol
_atom_site_fract_x
_atom_site_fract_y
_atom_site_fract_z
_atom_site_U_iso_or_equiv
_atom_site_adp_type
_atom_site_occupancy
_atom_site_refinement_flags_posn
S1 S 0.94067(4) 0.02359(10) 0.24606(4) 0.0460(2) Uani 1.000000 .
N1 N 1.05891(11) -0.1965(3) 0.24470(12) 0.0350(5) Uani 1.000000 .
N2 N 0.96425(11) -0.3716(3) 0.24196(12) 0.0352(5) Uani 1.000000 .
C16 C 1.12085(13) 0.0639(4) 0.19684(15) 0.0364(6) Uani 1.000000 .
C3 C 1.02010(14) -0.5015(4) 0.24118(15) 0.0393(6) Uani 1.000000 .
H3 H 1.01726(14) -0.6406(4) 0.23966(15) 0.0471(8) Uiso 1.000000 R
C19 C 1.19998(15) 0.1406(5) 0.32711(16) 0.0442(7) Uani 1.000000 .
H19 H 1.22688(15) 0.1689(5) 0.37102(16) 0.0531(8) Uiso 1.000000 R
C15 C 1.10896(13) -0.0366(4) 0.25403(14) 0.0340(6) Uani 1.000000 .
C1 C 0.98763(13) -0.1818(4) 0.24408(14) 0.0349(6) Uani 1.000000 .
C6 C 0.77559(15) -0.4926(4) 0.17537(16) 0.0433(7) Uani 1.000000 .
H6 H 0.74290(15) -0.4987(4) 0.13326(16) 0.0519(8) Uiso 1.000000 R
C5 C 0.84562(14) -0.4381(4) 0.17609(15) 0.0385(6) Uani 1.000000 .
C17 C 1.17541(14) 0.2037(4) 0.20731(16) 0.0404(7) Uani 1.000000 .
H17 H 1.18546(14) 0.2757(4) 0.16978(16) 0.0485(8) Uiso 1.000000 R
C7 C 0.75280(16) -0.5377(4) 0.23432(17) 0.0468(8) Uani 1.000000 .
H7 H 0.70493(16) -0.5758(4) 0.23264(17) 0.0561(9) Uiso 1.000000 R
C18 C 1.21461(15) 0.2379(4) 0.27143(17) 0.0433(7) Uani 1.000000 .
H18 H 1.25237(15) 0.3302(4) 0.27729(17) 0.0519(8) Uiso 1.000000 R
C8 C 0.79966(15) -0.5277(4) 0.29604(16) 0.0451(7) Uani 1.000000 .
H8 H 0.78326(15) -0.5569(4) 0.33659(16) 0.0541(9) Uiso 1.000000 R
C10 C 0.92064(17) -0.4652(5) 0.36853(16) 0.0473(7) Uani 1.000000 .
H10 H 0.97000(17) -0.4536(5) 0.35994(16) 0.0568(9) Uiso 1.000000 R
C4 C 0.89126(13) -0.4287(4) 0.23933(14) 0.0343(6) Uani 1.000000 .
C2 C 1.07839(14) -0.3932(4) 0.24296(15) 0.0398(7) Uani 1.000000 .
H2 H 1.12477(14) -0.4415(4) 0.24304(15) 0.0477(8) Uiso 1.000000 R
C9 C 0.87055(14) -0.4757(4) 0.29991(15) 0.0381(6) Uani 1.000000 .
C20 C 1.14605(14) 0.0008(4) 0.31971(15) 0.0384(6) Uani 1.000000 .
C24 C 1.07849(16) 0.0211(5) 0.12623(15) 0.0447(7) Uani 1.000000 .
H24 H 1.03289(16) -0.0419(5) 0.13151(15) 0.0537(8) Uiso 1.000000 R
C21 C 1.12855(17) -0.1041(5) 0.38125(16) 0.0494(8) Uani 1.000000 .
H21 H 1.08393(17) -0.1804(5) 0.36530(16) 0.0593(9) Uiso 1.000000 R
C25 C 1.1183(2) -0.1246(6) 0.08950(18) 0.0646(10) Uani 1.000000 .
H25a H 1.1646(6) -0.0698(17) 0.0861(12) 0.0969(15) Uiso 1.000000 G
H25b H 1.1251(13) -0.2480(14) 0.1150(7) 0.0969(15) Uiso 1.000000 G
H25c H 1.0907(7) -0.150(3) 0.0438(5) 0.0969(15) Uiso 1.000000 G
C22 C 1.1866(2) -0.2516(7) 0.4113(2) 0.0735(11) Uani 1.000000 .
H22a H 1.1931(11) -0.346(3) 0.3762(5) 0.1103(17) Uiso 1.000000 G
H22b H 1.2313(4) -0.1816(8) 0.4275(14) 0.1103(17) Uiso 1.000000 G
H22c H 1.1726(7) -0.321(3) 0.4492(10) 0.1103(17) Uiso 1.000000 G
C13 C 0.86928(17) -0.3876(5) 0.11033(16) 0.0479(7) Uani 1.000000 .
H13 H 0.92136(17) -0.3598(5) 0.12176(16) 0.0575(9) Uiso 1.000000 R
C14 C 0.8582(2) -0.5608(6) 0.06098(19) 0.0697(11) Uani 1.000000 .
H14a H 0.8824(13) -0.6768(12) 0.0833(5) 0.1045(16) Uiso 1.000000 G
H14b H 0.8073(2) -0.588(3) 0.0473(11) 0.1045(16) Uiso 1.000000 G
H14c H 0.8777(14) -0.5285(17) 0.0208(7) 0.1045(16) Uiso 1.000000 G
C11 C 0.8325(2) -0.2027(6) 0.07802(18) 0.0645(10) Uani 1.000000 .
H11a H 0.7812(3) -0.2254(14) 0.0661(12) 0.0967(15) Uiso 1.000000 G
H11b H 0.8422(12) -0.0936(11) 0.1103(5) 0.0967(15) Uiso 1.000000 G
H11c H 0.8504(10) -0.170(2) 0.0369(8) 0.0967(15) Uiso 1.000000 G
C12 C 0.9177(2) -0.6505(6) 0.41056(19) 0.0685(11) Uani 1.000000 .
H12a H 0.8701(5) -0.665(2) 0.4207(12) 0.1028(16) Uiso 1.000000 G
H12b H 0.9284(15) -0.7650(7) 0.3849(6) 0.1028(16) Uiso 1.000000 G
H12c H 0.9526(11) -0.6409(19) 0.4531(7) 0.1028(16) Uiso 1.000000 G
C26 C 1.0602(2) 0.2060(6) 0.08369(18) 0.0623(10) Uani 1.000000 .
H26a H 1.0346(12) 0.2977(17) 0.1078(6) 0.0935(15) Uiso 1.000000 G
H26b H 1.1039(2) 0.268(2) 0.0759(11) 0.0935(15) Uiso 1.000000 G
H26c H 1.0302(11) 0.1713(8) 0.0399(5) 0.0935(15) Uiso 1.000000 G
C23 C 1.1140(3) 0.0396(7) 0.4343(2) 0.0817(13) Uani 1.000000 .
H23a H 1.1575(5) 0.113(3) 0.4527(12) 0.123(2) Uiso 1.000000 G
H23b H 1.0767(12) 0.131(3) 0.4135(4) 0.123(2) Uiso 1.000000 G
H23c H 1.0985(16) -0.0321(8) 0.4711(8) 0.123(2) Uiso 1.000000 G
C1a C 0.9060(3) -0.2834(6) 0.4072(2) 0.0819(14) Uani 1.000000 .
H1aa H 0.9096(17) -0.1666(7) 0.3796(7) 0.123(2) Uiso 1.000000 G
H1ab H 0.8582(7) -0.291(2) 0.4171(14) 0.123(2) Uiso 1.000000 G
H1ac H 0.9409(11) -0.275(3) 0.4499(8) 0.123(2) Uiso 1.000000 G

loop_
_atom_site_aniso_label
_atom_site_aniso_U_11
_atom_site_aniso_U_22
_atom_site_aniso_U_33
_atom_site_aniso_U_12
_atom_site_aniso_U_13
_atom_site_aniso_U_23
S1 0.0317(4) 0.0274(4) 0.0812(6) 0.0007(3) 0.0166(3) -0.0026(3)
N1 0.0265(11) 0.0259(11) 0.0536(14) -0.0005(9) 0.0106(9) -0.0017(10)
N2 0.0294(11) 0.0277(11) 0.0498(14) -0.0008(9) 0.0107(9) -0.0016(10)
C16 0.0277(12) 0.0317(14) 0.0512(17) 0.0051(11) 0.0110(11) 0.0002(12)
C3 0.0364(14) 0.0266(14) 0.0571(18) 0.0023(11) 0.0147(13) -0.0019(12)
C19 0.0351(14) 0.0425(17) 0.0543(18) -0.0026(13) 0.0070(12) -0.0091(14)
C15 0.0260(12) 0.0288(13) 0.0489(16) 0.0006(10) 0.0113(11) -0.0021(12)
C1 0.0298(13) 0.0296(14) 0.0464(16) -0.0028(11) 0.0099(11) -0.0027(12)
C6 0.0339(14) 0.0376(16) 0.0564(18) -0.0032(12) 0.0044(13) -0.0062(13)
C5 0.0362(14) 0.0319(14) 0.0483(17) -0.0015(11) 0.0102(12) -0.0035(12)
C17 0.0334(14) 0.0300(14) 0.0608(19) 0.0032(11) 0.0168(13) 0.0072(13)
C7 0.0345(14) 0.0357(15) 0.072(2) -0.0061(12) 0.0163(14) -0.0035(15)
C18 0.0313(14) 0.0302(14) 0.069(2) -0.0011(11) 0.0105(13) -0.0044(14)
C8 0.0418(16) 0.0390(16) 0.0591(19) -0.0024(13) 0.0211(14) 0.0046(14)
C10 0.0445(16) 0.0505(18) 0.0472(17) 0.0016(14) 0.0098(13) 0.0043(14)
C4 0.0301(13) 0.0271(13) 0.0472(16) -0.0025(10) 0.0111(11) -0.0021(11)
C2 0.0323(14) 0.0298(14) 0.0586(18) 0.0025(11) 0.0122(12) -0.0021(13)
C9 0.0377(14) 0.0280(13) 0.0497(16) 0.0013(11) 0.0114(12) 0.0005(12)
C20 0.0320(13) 0.0359(15) 0.0483(16) -0.0002(12) 0.0106(12) -0.0028(12)
C24 0.0390(15) 0.0488(18) 0.0465(17) 0.0007(13) 0.0088(12) 0.0033(14)
C21 0.0442(16) 0.057(2) 0.0479(18) -0.0055(15) 0.0121(13) 0.0014(15)
C25 0.071(2) 0.062(2) 0.056(2) 0.0158(19) 0.0003(17) -0.0156(18)
C22 0.069(2) 0.085(3) 0.069(3) 0.010(2) 0.0186(19) 0.023(2)
C13 0.0456(17) 0.0528(19) 0.0461(17) 0.0007(15) 0.0106(13) -0.0040(14)
C14 0.083(3) 0.070(3) 0.059(2) 0.002(2) 0.0217(19) -0.018(2)
C11 0.082(3) 0.065(2) 0.050(2) 0.004(2) 0.0211(18) 0.0073(18)
C12 0.079(3) 0.061(2) 0.062(2) 0.010(2) 0.0077(19) 0.0167(19)
C26 0.070(2) 0.065(2) 0.052(2) 0.0184(19) 0.0100(17) 0.0080(17)
C23 0.098(3) 0.090(3) 0.068(3) 0.001(3) 0.042(2) -0.009(2)
C1a 0.109(3) 0.060(3) 0.064(3) 0.016(2) -0.014(2) -0.015(2)

loop_
_atom_type_symbol
_atom_type_scat_dispersion_real
_atom_type_scat_dispersion_imag
_atom_type_scat_source
H 0.00000 0.00000 'International Tables Volume C Table 6.1.1.4 (pp. 500-502)'
C 0.01920 0.00962 'International Tables Volume C Table 6.1.1.4 (pp. 500-502)'
S 0.33537 0.55136 'International Tables Volume C Table 6.1.1.4 (pp. 500-502)'
N 0.03256 0.01839 'International Tables Volume C Table 6.1.1.4 (pp. 500-502)'

loop_
_geom_angle_atom_site_label_1
_geom_angle_atom_site_label_2
_geom_angle_atom_site_label_3
_geom_angle
C1 N1 C15 125.8(2)
C2 N1 C15 123.7(2)
C2 N1 C1 110.1(2)
C1 N2 C3 110.6(2)
C4 N2 C3 124.9(2)
C4 N2 C1 124.5(2)
C17 C16 C15 116.7(3)
C24 C16 C15 122.0(3)
C24 C16 C17 121.2(3)
H3 C3 N2 126.50(14)
C2 C3 N2 107.0(2)
C2 C3 H3 126.50(17)
C18 C19 H19 119.69(18)
C20 C19 H19 119.69(18)
C20 C19 C18 120.6(3)
C16 C15 N1 118.5(2)
C20 C15 N1 117.7(2)
C20 C15 C16 123.6(3)
N1 C1 S1 127.2(2)
N2 C1 S1 128.16(19)
N2 C1 N1 104.6(2)
C5 C6 H6 119.29(18)
C7 C6 H6 119.29(17)
C7 C6 C5 121.4(3)
C4 C5 C6 117.0(3)
C13 C5 C6 120.3(3)
C13 C5 C4 122.6(3)
H17 C17 C16 119.65(17)
C18 C17 C16 120.7(3)
C18 C17 H17 119.65(17)
H7 C7 C6 120.05(17)
C8 C7 C6 119.9(3)
C8 C7 H7 120.05(17)
C17 C18 C19 121.1(3)
H18 C18 C19 119.46(17)
H18 C18 C17 119.46(17)
H8 C8 C7 119.36(17)
C9 C8 C7 121.3(3)
C9 C8 H8 119.36(18)
C9 C10 H10 107.50(16)
C12 C10 H10 107.5(2)
C12 C10 C9 112.1(3)
C1a C10 H10 107.5(2)
C1a C10 C9 110.7(3)
C1a C10 C12 111.2(3)
C5 C4 N2 118.5(2)
C9 C4 N2 118.2(2)
C9 C4 C5 123.3(2)
C3 C2 N1 107.7(2)
H2 C2 N1 126.15(14)
H2 C2 C3 126.15(17)
C10 C9 C8 120.0(3)
C4 C9 C8 117.0(3)
C4 C9 C10 122.9(3)
C15 C20 C19 117.2(3)
C21 C20 C19 120.9(3)
C21 C20 C15 121.9(3)
H24 C24 C16 107.69(15)
C25 C24 C16 110.4(2)
C25 C24 H24 107.7(2)
C26 C24 C16 112.8(3)
C26 C24 H24 107.69(19)
C26 C24 C25 110.4(3)
H21 C21 C20 107.27(16)
C22 C21 C20 111.5(3)
C22 C21 H21 107.3(2)
C23 C21 C20 111.6(3)
C23 C21 H21 107.3(2)
C23 C21 C22 111.6(3)
H25a C25 C24 109.5
H25b C25 C24 109.5
H25b C25 H25a 109.5
H25c C25 C24 109.5
H25c C25 H25a 109.5
H25c C25 H25b 109.5
H22a C22 C21 109.5
H22b C22 C21 109.5
H22b C22 H22a 109.5
H22c C22 C21 109.5
H22c C22 H22a 109.5
H22c C22 H22b 109.5
H13 C13 C5 107.51(16)
C14 C13 C5 111.2(3)
C14 C13 H13 107.5(2)
C11 C13 C5 111.3(3)
C11 C13 H13 107.5(2)
C11 C13 C14 111.6(3)
H14a C14 C13 109.5
H14b C14 C13 109.5
H14b C14 H14a 109.5
H14c C14 C13 109.5
H14c C14 H14a 109.5
H14c C14 H14b 109.5
H11a C11 C13 109.5
H11b C11 C13 109.5
H11b C11 H11a 109.5
H11c C11 C13 109.5
H11c C11 H11a 109.5
H11c C11 H11b 109.5
H12a C12 C10 109.5
H12b C12 C10 109.5
H12b C12 H12a 109.5
H12c C12 C10 109.5
H12c C12 H12a 109.5
H12c C12 H12b 109.5
H26a C26 C24 109.5
H26b C26 C24 109.5
H26b C26 H26a 109.5
H26c C26 C24 109.5
H26c C26 H26a 109.5
H26c C26 H26b 109.5
H23a C23 C21 109.5
H23b C23 C21 109.5
H23b C23 H23a 109.5
H23c C23 C21 109.5
H23c C23 H23a 109.5
H23c C23 H23b 109.5
H1aa C1a C10 109.5
H1ab C1a C10 109.5
H1ab C1a H1aa 109.5
H1ac C1a C10 109.5
H1ac C1a H1aa 109.5
H1ac C1a H1ab 109.5

loop_
_geom_bond_atom_site_label_1
_geom_bond_atom_site_label_2
_geom_bond_distance
S1 C1 1.670(3)
N1 C15 1.441(3)
N1 C1 1.371(3)
N1 C2 1.394(3)
N2 C3 1.393(3)
N2 C1 1.368(3)
N2 C4 1.447(3)
C16 C15 1.394(4)
C16 C17 1.402(4)
C16 C24 1.518(4)
C3 H3 0.9500
C3 C2 1.336(4)
C19 H19 0.9500
C19 C18 1.376(4)
C19 C20 1.394(4)
C15 C20 1.394(4)
C6 H6 0.9500
C6 C5 1.393(4)
C6 C7 1.375(4)
C5 C4 1.395(4)
C5 C13 1.518(4)
C17 H17 0.9500
C17 C18 1.377(4)
C7 H7 0.9500
C7 C8 1.383(4)
C18 H18 0.9500
C8 H8 0.9500
C8 C9 1.395(4)
C10 H10 1.0000
C10 C9 1.519(4)
C10 C12 1.526(5)
C10 C1a 1.517(5)
C4 C9 1.389(4)
C2 H2 0.9500
C20 C21 1.521(4)
C24 H24 1.0000
C24 C25 1.529(4)
C24 C26 1.524(4)
C21 H21 1.0000
C21 C22 1.534(5)
C21 C23 1.513(5)
C25 H25a 0.9800
C25 H25b 0.9800
C25 H25c 0.9800
C22 H22a 0.9800
C22 H22b 0.9800
C22 H22c 0.9800
C13 H13 1.0000
C13 C14 1.529(5)
C13 C11 1.526(5)
C14 H14a 0.9800
C14 H14b 0.9800
C14 H14c 0.9800
C11 H11a 0.9800
C11 H11b 0.9800
C11 H11c 0.9800
C12 H12a 0.9800
C12 H12b 0.9800
C12 H12c 0.9800
C26 H26a 0.9800
C26 H26b 0.9800
C26 H26c 0.9800
C23 H23a 0.9800
C23 H23b 0.9800
C23 H23c 0.9800
C1a H1aa 0.9800
C1a H1ab 0.9800
C1a H1ac 0.9800
